data_4073866
loop_
_publ_author_name
'Han, Ying-Feng'
'Lin, Yue-Jian'
'Jia, Wei-Guo'
'Weng, Lin-Hong'
'Jin, Guo-Xin'

_publ_section_title
;
 Stepwise Formation of Tetra- and Hexanuclear Iridium and Rhodium
 Complexes Containing Oxalato Ligands
;
_journal_issue 24
_journal_name_full Organometallics
_journal_page_first 5848
_journal_paper_doi 10.1021/om700691u
_journal_volume 26
_journal_year 2007
_chemical_formula_sum 'C108 H114 F18 Ir6 N12 O30 S6'
_chemical_formula_weight 3747.67
_chemical_name_systematic
; 
 ? 
;
_space_group_IT_number 228
_symmetry_cell_setting cubic
_symmetry_space_group_name_Hall '-F 4ud 2vw 3'
_symmetry_space_group_name_H-M 'F d -3 c :2'
_atom_sites_solution_hydrogens geom
_atom_sites_solution_primary direct
_atom_sites_solution_secondary difmap
_audit_creation_method SHELXL-97
_cell_angle_alpha 90.00
_cell_angle_beta 90.00
_cell_angle_gamma 90.00
_cell_formula_units_Z 32
_cell_length_a 50.627(10)
_cell_length_b 50.627(10)
_cell_length_c 50.627(10)
_cell_measurement_reflns_used 1015
_cell_measurement_temperature 293(2)
_cell_measurement_theta_max 27.072
_cell_measurement_theta_min 2.380
_cell_volume 129762(4)
_computing_cell_refinement 'Bruker SMART'
_computing_data_collection 'Bruker SMART'
_computing_data_reduction 'Bruker SHELXTL'
_computing_molecular_graphics 'Bruker SHELXTL'
_computing_publication_material 'Bruker SHELXTL'
_computing_structure_refinement 'SHELXL-97 (Sheldrick, 1997)'
_computing_structure_solution 'SHELXS-97 (Sheldrick, 1990)'
_diffrn_ambient_temperature 293(2)
_diffrn_measured_fraction_theta_full 1.000
_diffrn_measured_fraction_theta_max 1.000
_diffrn_measurement_device_type 'CCD area detector'
_diffrn_measurement_method 'phi and omega scans'
_diffrn_radiation_monochromator graphite
_diffrn_radiation_source 'fine-focus sealed tube'
_diffrn_radiation_type MoK\a
_diffrn_radiation_wavelength 0.71073
_diffrn_reflns_av_R_equivalents 0.1210
_diffrn_reflns_av_sigmaI/netI 0.0513
_diffrn_reflns_limit_h_max 54
_diffrn_reflns_limit_h_min -49
_diffrn_reflns_limit_k_max 60
_diffrn_reflns_limit_k_min -15
_diffrn_reflns_limit_l_max 60
_diffrn_reflns_limit_l_min -51
_diffrn_reflns_number 74734
_diffrn_reflns_theta_full 25.01
_diffrn_reflns_theta_max 25.01
_diffrn_reflns_theta_min 1.14
_diffrn_standards_decay_% 3.34
_exptl_absorpt_coefficient_mu 5.061
_exptl_absorpt_correction_T_max 0.4309
_exptl_absorpt_correction_T_min 0.3120
_exptl_absorpt_correction_type multi-scan
_exptl_absorpt_process_details sadabs
_exptl_crystal_density_diffrn 1.535
_exptl_crystal_density_method 'not measured'
_exptl_crystal_F_000 57792
_exptl_crystal_size_max 0.30
_exptl_crystal_size_mid 0.20
_exptl_crystal_size_min 0.20
_refine_diff_density_max 0.794
_refine_diff_density_min -0.693
_refine_diff_density_rms 0.160
_refine_ls_extinction_method none
_refine_ls_goodness_of_fit_ref 1.010
_refine_ls_hydrogen_treatment constr
_refine_ls_matrix_type full
_refine_ls_number_parameters 255
_refine_ls_number_reflns 4793
_refine_ls_number_restraints 0
_refine_ls_restrained_S_all 1.010
_refine_ls_R_factor_all 0.1010
_refine_ls_R_factor_gt 0.0604
_refine_ls_shift/su_max 0.006
_refine_ls_shift/su_mean 0.001
_refine_ls_structure_factor_coef Fsqd
_refine_ls_weighting_details 'calc w=1/[\s^2^(Fo^2^)+(0.0849P)^2^+0.0000P] where P=(Fo^2^+2Fc^2^)/3'
_refine_ls_weighting_scheme calc
_refine_ls_wR_factor_gt 0.1376
_refine_ls_wR_factor_ref 0.1516
_reflns_number_gt 3080
_reflns_number_total 4793
_reflns_threshold_expression >2sigma(I)
_cod_data_source_file om700691u-file005.cif
_cod_data_source_block f70308b
_cod_depositor_comments
;
The following automatic conversions were performed:

'_symmetry_cell_setting' value 'Cubic' changed to 'cubic' according
to /home/saulius/struct/CIF-dictionaries/cif_core.dic dictionary
named 'cif_core.dic' version 2.4.1 from 2010-06-29.

Automatic conversion script
Id: cif_fix_values 1715 2011-07-08 13:25:40Z adriana 
;
_cod_original_cell_volume 129762(43)
_cod_original_sg_symbol_H-M Fd-3c
_cod_database_code 4073866

loop_
_symmetry_equiv_pos_as_xyz
'x, y, z'
'-x+1/4, -y+3/4, z+1/2'
'-x+3/4, y+1/2, -z+1/4'
'x+1/2, -y+1/4, -z+3/4'
'z, x, y'
'z+1/2, -x+1/4, -y+3/4'
'-z+1/4, -x+3/4, y+1/2'
'-z+3/4, x+1/2, -y+1/4'
'y, z, x'
'-y+3/4, z+1/2, -x+1/4'
'y+1/2, -z+1/4, -x+3/4'
'-y+1/4, -z+3/4, x+1/2'
'y+3/4, x+1/4, -z'
'-y+1/2, -x+1/2, -z+1/2'
'y+1/4, -x, z+3/4'
'-y, x+3/4, z+1/4'
'x+3/4, z+1/4, -y'
'-x, z+3/4, y+1/4'
'-x+1/2, -z+1/2, -y+1/2'
'x+1/4, -z, y+3/4'
'z+3/4, y+1/4, -x'
'z+1/4, -y, x+3/4'
'-z, y+3/4, x+1/4'
'-z+1/2, -y+1/2, -x+1/2'
'x, y+1/2, z+1/2'
'-x+1/4, -y+5/4, z+1'
'-x+3/4, y+1, -z+3/4'
'x+1/2, -y+3/4, -z+5/4'
'z, x+1/2, y+1/2'
'z+1/2, -x+3/4, -y+5/4'
'-z+1/4, -x+5/4, y+1'
'-z+3/4, x+1, -y+3/4'
'y, z+1/2, x+1/2'
'-y+3/4, z+1, -x+3/4'
'y+1/2, -z+3/4, -x+5/4'
'-y+1/4, -z+5/4, x+1'
'y+3/4, x+3/4, -z+1/2'
'-y+1/2, -x+1, -z+1'
'y+1/4, -x+1/2, z+5/4'
'-y, x+5/4, z+3/4'
'x+3/4, z+3/4, -y+1/2'
'-x, z+5/4, y+3/4'
'-x+1/2, -z+1, -y+1'
'x+1/4, -z+1/2, y+5/4'
'z+3/4, y+3/4, -x+1/2'
'z+1/4, -y+1/2, x+5/4'
'-z, y+5/4, x+3/4'
'-z+1/2, -y+1, -x+1'
'x+1/2, y, z+1/2'
'-x+3/4, -y+3/4, z+1'
'-x+5/4, y+1/2, -z+3/4'
'x+1, -y+1/4, -z+5/4'
'z+1/2, x, y+1/2'
'z+1, -x+1/4, -y+5/4'
'-z+3/4, -x+3/4, y+1'
'-z+5/4, x+1/2, -y+3/4'
'y+1/2, z, x+1/2'
'-y+5/4, z+1/2, -x+3/4'
'y+1, -z+1/4, -x+5/4'
'-y+3/4, -z+3/4, x+1'
'y+5/4, x+1/4, -z+1/2'
'-y+1, -x+1/2, -z+1'
'y+3/4, -x, z+5/4'
'-y+1/2, x+3/4, z+3/4'
'x+5/4, z+1/4, -y+1/2'
'-x+1/2, z+3/4, y+3/4'
'-x+1, -z+1/2, -y+1'
'x+3/4, -z, y+5/4'
'z+5/4, y+1/4, -x+1/2'
'z+3/4, -y, x+5/4'
'-z+1/2, y+3/4, x+3/4'
'-z+1, -y+1/2, -x+1'
'x+1/2, y+1/2, z'
'-x+3/4, -y+5/4, z+1/2'
'-x+5/4, y+1, -z+1/4'
'x+1, -y+3/4, -z+3/4'
'z+1/2, x+1/2, y'
'z+1, -x+3/4, -y+3/4'
'-z+3/4, -x+5/4, y+1/2'
'-z+5/4, x+1, -y+1/4'
'y+1/2, z+1/2, x'
'-y+5/4, z+1, -x+1/4'
'y+1, -z+3/4, -x+3/4'
'-y+3/4, -z+5/4, x+1/2'
'y+5/4, x+3/4, -z'
'-y+1, -x+1, -z+1/2'
'y+3/4, -x+1/2, z+3/4'
'-y+1/2, x+5/4, z+1/4'
'x+5/4, z+3/4, -y'
'-x+1/2, z+5/4, y+1/4'
'-x+1, -z+1, -y+1/2'
'x+3/4, -z+1/2, y+3/4'
'z+5/4, y+3/4, -x'
'z+3/4, -y+1/2, x+3/4'
'-z+1/2, y+5/4, x+1/4'
'-z+1, -y+1, -x+1/2'
'-x, -y, -z'
'x-1/4, y-3/4, -z-1/2'
'x-3/4, -y-1/2, z-1/4'
'-x-1/2, y-1/4, z-3/4'
'-z, -x, -y'
'-z-1/2, x-1/4, y-3/4'
'z-1/4, x-3/4, -y-1/2'
'z-3/4, -x-1/2, y-1/4'
'-y, -z, -x'
'y-3/4, -z-1/2, x-1/4'
'-y-1/2, z-1/4, x-3/4'
'y-1/4, z-3/4, -x-1/2'
'-y-3/4, -x-1/4, z'
'y-1/2, x-1/2, z-1/2'
'-y-1/4, x, -z-3/4'
'y, -x-3/4, -z-1/4'
'-x-3/4, -z-1/4, y'
'x, -z-3/4, -y-1/4'
'x-1/2, z-1/2, y-1/2'
'-x-1/4, z, -y-3/4'
'-z-3/4, -y-1/4, x'
'-z-1/4, y, -x-3/4'
'z, -y-3/4, -x-1/4'
'z-1/2, y-1/2, x-1/2'
'-x, -y+1/2, -z+1/2'
'x-1/4, y-1/4, -z'
'x-3/4, -y, z+1/4'
'-x-1/2, y+1/4, z-1/4'
'-z, -x+1/2, -y+1/2'
'-z-1/2, x+1/4, y-1/4'
'z-1/4, x-1/4, -y'
'z-3/4, -x, y+1/4'
'-y, -z+1/2, -x+1/2'
'y-3/4, -z, x+1/4'
'-y-1/2, z+1/4, x-1/4'
'y-1/4, z-1/4, -x'
'-y-3/4, -x+1/4, z+1/2'
'y-1/2, x, z'
'-y-1/4, x+1/2, -z-1/4'
'y, -x-1/4, -z+1/4'
'-x-3/4, -z+1/4, y+1/2'
'x, -z-1/4, -y+1/4'
'x-1/2, z, y'
'-x-1/4, z+1/2, -y-1/4'
'-z-3/4, -y+1/4, x+1/2'
'-z-1/4, y+1/2, -x-1/4'
'z, -y-1/4, -x+1/4'
'z-1/2, y, x'
'-x+1/2, -y, -z+1/2'
'x+1/4, y-3/4, -z'
'x-1/4, -y-1/2, z+1/4'
'-x, y-1/4, z-1/4'
'-z+1/2, -x, -y+1/2'
'-z, x-1/4, y-1/4'
'z+1/4, x-3/4, -y'
'z-1/4, -x-1/2, y+1/4'
'-y+1/2, -z, -x+1/2'
'y-1/4, -z-1/2, x+1/4'
'-y, z-1/4, x-1/4'
'y+1/4, z-3/4, -x'
'-y-1/4, -x-1/4, z+1/2'
'y, x-1/2, z'
'-y+1/4, x, -z-1/4'
'y+1/2, -x-3/4, -z+1/4'
'-x-1/4, -z-1/4, y+1/2'
'x+1/2, -z-3/4, -y+1/4'
'x, z-1/2, y'
'-x+1/4, z, -y-1/4'
'-z-1/4, -y-1/4, x+1/2'
'-z+1/4, y, -x-1/4'
'z+1/2, -y-3/4, -x+1/4'
'z, y-1/2, x'
'-x+1/2, -y+1/2, -z'
'x+1/4, y-1/4, -z-1/2'
'x-1/4, -y, z-1/4'
'-x, y+1/4, z-3/4'
'-z+1/2, -x+1/2, -y'
'-z, x+1/4, y-3/4'
'z+1/4, x-1/4, -y-1/2'
'z-1/4, -x, y-1/4'
'-y+1/2, -z+1/2, -x'
'y-1/4, -z, x-1/4'
'-y, z+1/4, x-3/4'
'y+1/4, z-1/4, -x-1/2'
'-y-1/4, -x+1/4, z'
'y, x, z-1/2'
'-y+1/4, x+1/2, -z-3/4'
'y+1/2, -x-1/4, -z-1/4'
'-x-1/4, -z+1/4, y'
'x+1/2, -z-1/4, -y-1/4'
'x, z, y-1/2'
'-x+1/4, z+1/2, -y-3/4'
'-z-1/4, -y+1/4, x'
'-z+1/4, y+1/2, -x-3/4'
'z+1/2, -y-1/4, -x-1/4'
'z, y, x-1/2'

loop_
_atom_site_label
_atom_site_type_symbol
_atom_site_fract_x
_atom_site_fract_y
_atom_site_fract_z
_atom_site_U_iso_or_equiv
_atom_site_adp_type
_atom_site_occupancy
_atom_site_symmetry_multiplicity
_atom_site_calc_flag
_atom_site_refinement_flags
_atom_site_disorder_assembly
_atom_site_disorder_group
Ir1 Ir 0.385769(8) 0.966654(7) 0.074790(8) 0.06851(19) Uani 1 1 d . . .
N1 N 0.35062(15) 0.97424(15) 0.05286(14) 0.066(2) Uani 1 1 d . A .
N2 N 0.26986(16) 0.96071(15) -0.00083(15) 0.071(2) Uani 1 1 d . . .
O1 O 0.35906(11) 0.96627(12) 0.10742(11) 0.0602(15) Uani 1 1 d . A .
O2 O 0.38191(11) 1.00753(11) 0.08460(11) 0.0580(14) Uani 1 1 d . A .
C1 C 0.28787(18) 0.9796(2) -0.00157(18) 0.065(2) Uani 1 1 d . A .
C2 C 0.3299(2) 0.9585(2) 0.0542(2) 0.082(3) Uani 1 1 d . . .
H2 H 0.3298 0.9455 0.0671 0.098 Uiso 1 1 calc R A .
C3 C 0.3091(2) 0.9601(2) 0.0380(2) 0.085(3) Uani 1 1 d . A .
H3 H 0.2948 0.9488 0.0401 0.102 Uiso 1 1 calc R . .
C4 C 0.3091(2) 0.97914(18) 0.01793(18) 0.071(3) Uani 1 1 d . . .
C5 C 0.3299(2) 0.99612(19) 0.01694(18) 0.075(3) Uani 1 1 d . A .
H5 H 0.3300 1.0097 0.0045 0.089 Uiso 1 1 calc R . .
C6 C 0.3506(2) 0.99341(19) 0.0341(2) 0.082(3) Uani 1 1 d . . .
H6 H 0.3649 1.0049 0.0328 0.099 Uiso 1 1 calc R A .
C7 C 0.36489(16) 1.01167(17) 0.10228(16) 0.0487(19) Uani 1 1 d . . .
C8 C 0.40941(18) 0.9497(2) 0.04491(18) 0.22(4) Uani 0.50 1 d PG A 1
C9 C 0.42562(15) 0.96502(18) 0.0616(2) 0.099(13) Uani 0.50 1 d PG A 1
C10 C 0.42498(16) 0.9537(2) 0.0870(2) 0.122(18) Uani 0.50 1 d PG A 1
C11 C 0.4084(2) 0.93133(17) 0.0861(2) 0.17(3) Uani 0.50 1 d PG A 1
C12 C 0.39876(18) 0.92885(17) 0.0600(2) 0.122(16) Uani 0.50 1 d PG A 1
C13 C 0.4044(3) 0.9546(3) 0.0161(2) 0.31(4) Uani 0.50 1 d PG A 1
H13A H 0.4061 0.9732 0.0125 0.459 Uiso 0.50 1 calc PR A 1
H13B H 0.3869 0.9489 0.0117 0.459 Uiso 0.50 1 calc PR A 1
H13C H 0.4170 0.9450 0.0058 0.459 Uiso 0.50 1 calc PR A 1
C14 C 0.4409(2) 0.9892(3) 0.0537(3) 0.139(13) Uani 0.50 1 d PG A 1
H14A H 0.4589 0.9844 0.0502 0.208 Uiso 0.50 1 calc PR A 1
H14B H 0.4403 1.0019 0.0677 0.208 Uiso 0.50 1 calc PR A 1
H14C H 0.4332 0.9966 0.0380 0.208 Uiso 0.50 1 calc PR A 1
C15 C 0.4394(3) 0.9636(3) 0.1109(3) 0.149(15) Uani 0.50 1 d PG A 1
H15A H 0.4563 0.9551 0.1121 0.224 Uiso 0.50 1 calc PR A 1
H15B H 0.4293 0.9598 0.1265 0.224 Uiso 0.50 1 calc PR A 1
H15C H 0.4419 0.9824 0.1094 0.224 Uiso 0.50 1 calc PR A 1
C16 C 0.4021(3) 0.9133(3) 0.1087(3) 0.17(2) Uani 0.50 1 d PG A 1
H16A H 0.4180 0.9054 0.1152 0.262 Uiso 0.50 1 calc PR A 1
H16B H 0.3902 0.8997 0.1029 0.262 Uiso 0.50 1 calc PR A 1
H16C H 0.3939 0.9233 0.1226 0.262 Uiso 0.50 1 calc PR A 1
C17 C 0.3804(3) 0.9078(2) 0.0502(4) 0.24(3) Uani 0.50 1 d PG A 1
H17A H 0.3841 0.9042 0.0319 0.358 Uiso 0.50 1 calc PR A 1
H17B H 0.3625 0.9137 0.0520 0.358 Uiso 0.50 1 calc PR A 1
H17C H 0.3829 0.8920 0.0603 0.358 Uiso 0.50 1 calc PR A 1
C8' C 0.41260(18) 0.9562(2) 0.04543(18) 0.083(11) Uani 0.50 1 d PG A 2
C9' C 0.42692(14) 0.96612(18) 0.0681(2) 0.14(2) Uani 0.50 1 d PG A 2
C10' C 0.42092(17) 0.9492(2) 0.09046(19) 0.134(19) Uani 0.50 1 d PG A 2
C11' C 0.4029(2) 0.92883(16) 0.0815(2) 0.105(12) Uani 0.50 1 d PG A 2
C12' C 0.39775(18) 0.93313(18) 0.0537(2) 0.097(13) Uani 0.50 1 d PG A 2
C13' C 0.4131(3) 0.9680(3) 0.0174(2) 0.161(17) Uani 0.50 1 d PG A 2
H13D H 0.3954 0.9724 0.0121 0.241 Uiso 0.50 1 calc PR A 2
H13E H 0.4203 0.9554 0.0053 0.241 Uiso 0.50 1 calc PR A 2
H13F H 0.4238 0.9837 0.0173 0.241 Uiso 0.50 1 calc PR A 2
C14' C 0.4453(2) 0.9904(3) 0.0685(4) 0.56(10) Uani 0.50 1 d PG A 2
H14D H 0.4631 0.9849 0.0649 0.840 Uiso 0.50 1 calc PR A 2
H14E H 0.4446 0.9986 0.0855 0.840 Uiso 0.50 1 calc PR A 2
H14F H 0.4397 1.0027 0.0552 0.840 Uiso 0.50 1 calc PR A 2
C15' C 0.4318(3) 0.9524(3) 0.1187(3) 0.34(5) Uani 0.50 1 d PG A 2
H15D H 0.4479 0.9425 0.1204 0.506 Uiso 0.50 1 calc PR A 2
H15E H 0.4190 0.9459 0.1312 0.506 Uiso 0.50 1 calc PR A 2
H15F H 0.4352 0.9707 0.1222 0.506 Uiso 0.50 1 calc PR A 2
C16' C 0.3912(3) 0.9065(3) 0.0987(3) 0.24(3) Uani 0.50 1 d PG A 2
H16D H 0.4051 0.8985 0.1088 0.366 Uiso 0.50 1 calc PR A 2
H16E H 0.3832 0.8935 0.0875 0.366 Uiso 0.50 1 calc PR A 2
H16F H 0.3782 0.9137 0.1103 0.366 Uiso 0.50 1 calc PR A 2
C17' C 0.3797(3) 0.9162(3) 0.0360(4) 0.21(3) Uani 0.50 1 d PG A 2
H17D H 0.3874 0.8990 0.0337 0.322 Uiso 0.50 1 calc PR A 2
H17E H 0.3777 0.9246 0.0191 0.322 Uiso 0.50 1 calc PR A 2
H17F H 0.3627 0.9144 0.0442 0.322 Uiso 0.50 1 calc PR A 2
C18 C 0.49115(15) 0.99115(15) 0.99115(15) 0.150(4) Uani 0.50 3 d SP . .
F1 F 0.5029(3) 0.9848(3) 0.9655(3) 0.243(6) Uani 0.50 1 d P . .
O3 O 0.5029(3) 0.9848(3) 0.9655(3) 0.243(6) Uani 0.50 1 d P . .
S1 S 0.49115(15) 0.99115(15) 0.99115(15) 0.150(4) Uani 0.50 3 d SP . .

loop_
_atom_site_aniso_label
_atom_site_aniso_U_11
_atom_site_aniso_U_22
_atom_site_aniso_U_33
_atom_site_aniso_U_23
_atom_site_aniso_U_13
_atom_site_aniso_U_12
Ir1 0.0707(3) 0.0643(3) 0.0705(3) 0.00183(19) -0.00344(19) -0.00401(19)
N1 0.076(5) 0.063(5) 0.058(5) 0.010(4) -0.020(4) -0.022(4)
N2 0.071(5) 0.076(6) 0.065(5) 0.010(4) -0.006(4) -0.013(4)
O1 0.063(4) 0.060(4) 0.057(4) 0.010(3) -0.007(3) -0.009(3)
O2 0.056(4) 0.054(3) 0.064(4) 0.007(3) -0.007(3) -0.010(3)
C1 0.064(6) 0.074(6) 0.057(6) -0.002(5) 0.001(5) -0.008(5)
C2 0.092(8) 0.071(7) 0.083(7) 0.026(6) -0.015(6) -0.030(6)
C3 0.076(7) 0.090(8) 0.089(8) 0.007(6) -0.019(6) -0.030(6)
C4 0.087(7) 0.058(6) 0.067(6) 0.012(5) -0.002(5) -0.017(5)
C5 0.103(8) 0.065(6) 0.056(6) 0.010(5) -0.018(5) -0.014(6)
C6 0.098(8) 0.067(6) 0.082(7) 0.009(6) -0.009(6) -0.033(6)
C7 0.042(5) 0.054(5) 0.050(5) -0.005(4) -0.013(4) -0.001(4)
C8 0.29(8) 0.24(6) 0.14(5) 0.05(4) -0.06(4) 0.16(6)
C9 0.06(2) 0.08(2) 0.16(3) 0.04(2) 0.031(19) -0.003(18)
C10 0.11(3) 0.11(3) 0.14(4) 0.04(3) 0.04(3) 0.08(2)
C11 0.009(11) 0.13(3) 0.37(7) -0.10(4) 0.02(2) 0.021(14)
C12 0.08(3) 0.11(3) 0.17(4) 0.02(3) -0.03(2) 0.02(2)
C13 0.20(7) 0.21(6) 0.51(13) -0.06(7) 0.06(7) 0.02(5)
C14 0.12(3) 0.13(3) 0.17(3) 0.06(2) 0.04(2) 0.02(2)
C15 0.10(2) 0.21(4) 0.14(3) 0.01(3) -0.06(2) -0.05(2)
C16 0.21(4) 0.11(3) 0.21(4) 0.05(3) -0.04(4) -0.07(3)
C17 0.19(6) 0.20(5) 0.32(7) -0.08(5) -0.12(5) 0.02(4)
C8' 0.067(18) 0.085(17) 0.10(3) -0.014(16) 0.053(18) -0.002(15)
C9' 0.07(3) 0.15(5) 0.21(5) -0.12(4) -0.06(3) 0.04(3)
C10' 0.08(2) 0.23(5) 0.09(2) 0.03(3) -0.048(18) 0.02(3)
C11' 0.19(3) 0.054(16) 0.067(16) 0.031(13) 0.028(19) 0.039(18)
C12' 0.16(4) 0.038(13) 0.10(2) -0.031(14) 0.03(2) 0.004(17)
C13' 0.13(3) 0.26(5) 0.10(2) 0.01(3) 0.06(2) -0.02(3)
C14' 0.18(4) 0.48(11) 1.0(2) -0.63(14) 0.35(8) -0.19(6)
C15' 0.22(5) 0.56(12) 0.23(5) -0.06(6) -0.04(4) 0.32(8)
C16' 0.34(7) 0.06(2) 0.33(7) 0.00(3) 0.16(6) 0.02(3)
C17' 0.16(4) 0.13(3) 0.34(6) -0.17(3) 0.12(4) -0.06(3)
C18 0.150(4) 0.150(4) 0.150(4) 0.025(5) 0.025(5) 0.025(5)
F1 0.244(15) 0.259(16) 0.227(14) 0.031(12) 0.094(11) 0.037(12)
O3 0.244(15) 0.259(16) 0.227(14) 0.031(12) 0.094(11) 0.037(12)
S1 0.150(4) 0.150(4) 0.150(4) 0.025(5) 0.025(5) 0.025(5)

loop_
_atom_type_symbol
_atom_type_description
_atom_type_scat_dispersion_real
_atom_type_scat_dispersion_imag
_atom_type_scat_source
C C 0.0033 0.0016 'International Tables Vol C Tables 4.2.6.8 and 6.1.1.4'
H H 0.0000 0.0000 'International Tables Vol C Tables 4.2.6.8 and 6.1.1.4'
N N 0.0061 0.0033 'International Tables Vol C Tables 4.2.6.8 and 6.1.1.4'
O O 0.0106 0.0060 'International Tables Vol C Tables 4.2.6.8 and 6.1.1.4'
F F 0.0171 0.0103 'International Tables Vol C Tables 4.2.6.8 and 6.1.1.4'
S S 0.1246 0.1234 'International Tables Vol C Tables 4.2.6.8 and 6.1.1.4'
Ir Ir -1.4442 7.9887 'International Tables Vol C Tables 4.2.6.8 and 6.1.1.4'

loop_
_geom_angle_atom_site_label_1
_geom_angle_atom_site_label_2
_geom_angle_atom_site_label_3
_geom_angle
_geom_angle_site_symmetry_1
_geom_angle_site_symmetry_3
C8' Ir1 C12' 40.62(16) . .
C8' Ir1 C9' 40.44(15) . .
C12' Ir1 C9' 67.8(2) . .
C8' Ir1 C8 10.0 . .
C12' Ir1 C8 30.81(13) . .
C9' Ir1 C8 47.23(17) . .
C8' Ir1 C9 31.47(12) . .
C12' Ir1 C9 62.2(2) . .
C9' Ir1 C9 9.3 . .
C8 Ir1 C9 38.88(14) . .
C8' Ir1 C11' 67.7(2) . .
C12' Ir1 C11' 40.12(17) . .
C9' Ir1 C11' 67.2(2) . .
C8 Ir1 C11' 61.2(2) . .
C9 Ir1 C11' 68.2(2) . .
C8' Ir1 N1 102.6(4) . .
C12' Ir1 N1 97.0(4) . .
C9' Ir1 N1 138.0(4) . .
C8 Ir1 N1 100.0(3) . .
C9 Ir1 N1 129.4(4) . .
C11' Ir1 N1 125.8(4) . .
C8' Ir1 O1 164.4(3) . .
C12' Ir1 O1 124.8(3) . .
C9' Ir1 O1 138.5(3) . .
C8 Ir1 O1 155.4(3) . .
C9 Ir1 O1 147.5(3) . .
C11' Ir1 O1 97.2(3) . .
N1 Ir1 O1 82.9(2) . .
C8' Ir1 O2 118.2(3) . .
C12' Ir1 O2 158.4(3) . .
C9' Ir1 O2 98.0(3) . .
C8 Ir1 O2 127.8(3) . .
C9 Ir1 O2 101.4(3) . .
C11' Ir1 O2 150.5(4) . .
N1 Ir1 O2 82.6(2) . .
O1 Ir1 O2 76.8(2) . .
C8' Ir1 C10' 67.5(2) . .
C12' Ir1 C10' 67.3(2) . .
C9' Ir1 C10' 39.89(15) . .
C8 Ir1 C10' 68.1(2) . .
C9 Ir1 C10' 46.47(17) . .
C11' Ir1 C10' 39.71(16) . .
N1 Ir1 C10' 164.1(3) . .
O1 Ir1 C10' 103.7(3) . .
O2 Ir1 C10' 112.9(3) . .
C8' Ir1 C12 47.78(19) . .
C12' Ir1 C12 10.4 . .
C9' Ir1 C12 68.4(2) . .
C8 Ir1 C12 38.58(16) . .
C9 Ir1 C12 64.4(2) . .
C11' Ir1 C12 29.96(13) . .
N1 Ir1 C12 103.5(4) . .
O1 Ir1 C12 116.9(3) . .
O2 Ir1 C12 165.3(3) . .
C10' Ir1 C12 60.6(2) . .
C8' Ir1 C10 62.1(2) . .
C12' Ir1 C10 68.7(2) . .
C9' Ir1 C10 31.02(12) . .
C8 Ir1 C10 64.2(2) . .
C9 Ir1 C10 38.20(14) . .
C11' Ir1 C10 46.60(18) . .
N1 Ir1 C10 164.1(3) . .
O1 Ir1 C10 110.7(3) . .
O2 Ir1 C10 108.0(3) . .
C10' Ir1 C10 9.3 . .
C12 Ir1 C10 63.5(2) . .
C2 N1 C6 117.7(8) . .
C2 N1 Ir1 122.0(6) . .
C6 N1 Ir1 119.6(6) . .
C1 N2 C1 114.3(9) . 31_553
C7 O1 Ir1 114.0(5) 22_574 .
C7 O2 Ir1 112.9(5) . .
N2 C1 N2 125.7(9) . 82
N2 C1 C4 118.6(9) . .
N2 C1 C4 115.6(9) 82 .
N1 C2 C3 124.2(9) . .
C2 C3 C4 119.0(9) . .
C5 C4 C3 117.5(9) . .
C5 C4 C1 122.4(8) . .
C3 C4 C1 120.1(9) . .
C4 C5 C6 120.4(9) . .
N1 C6 C5 121.1(9) . .
O1 C7 O2 124.1(8) 22_574 .
O1 C7 C7 118.1(10) 22_574 22_574
O2 C7 C7 117.8(10) . 22_574
C12 C8 C9 108.0 . .
C12 C8 C13 126.0 . .
C9 C8 C13 126.0 . .
C12 C8 Ir1 72.5(3) . .
C9 C8 Ir1 71.2(3) . .
C13 C8 Ir1 122.1(3) . .
C10 C9 C8 108.0 . .
C10 C9 C14 126.0 . .
C8 C9 C14 126.0 . .
C10 C9 Ir1 73.0(3) . .
C8 C9 Ir1 70.0(3) . .
C14 C9 Ir1 122.7(3) . .
C11 C10 C9 108.0 . .
C11 C10 C15 126.0 . .
C9 C10 C15 126.0 . .
C11 C10 Ir1 71.9(3) . .
C9 C10 Ir1 68.8(3) . .
C15 C10 Ir1 124.9(3) . .
C12 C11 C10 108.0 . .
C12 C11 C16 126.0 . .
C10 C11 C16 126.0 . .
C12 C11 Ir1 69.5(3) . .
C10 C11 Ir1 70.5(3) . .
C16 C11 Ir1 125.6(2) . .
C11 C12 C8 108.0 . .
C11 C12 C17 126.0 . .
C8 C12 C17 126.0 . .
C11 C12 Ir1 72.7(3) . .
C8 C12 Ir1 69.0(3) . .
C17 C12 Ir1 123.9(2) . .
C9' C8' C12' 108.0 . .
C9' C8' C13' 126.0 . .
C12' C8' C13' 126.0 . .
C9' C8' Ir1 70.8(3) . .
C12' C8' Ir1 70.1(3) . .
C13' C8' Ir1 124.6(3) . .
C8' C9' C10' 108.0 . .
C8' C9' C14' 126.0 . .
C10' C9' C14' 126.0 . .
C8' C9' Ir1 68.7(3) . .
C10' C9' Ir1 71.1(3) . .
C14' C9' Ir1 125.7(3) . .
C9' C10' C11' 108.0 . .
C9' C10' C15' 126.0 . .
C11' C10' C15' 126.0 . .
C9' C10' Ir1 69.0(3) . .
C11' C10' Ir1 69.8(3) . .
C15' C10' Ir1 126.8(3) . .
C12' C11' C10' 108.0 . .
C12' C11' C16' 126.0 . .
C10' C11' C16' 126.0 . .
C12' C11' Ir1 68.6(3) . .
C10' C11' Ir1 70.5(3) . .
C16' C11' Ir1 126.4(2) . .
C11' C12' C8' 108.0 . .
C11' C12' C17' 126.0 . .
C8' C12' C17' 126.0 . .
C11' C12' Ir1 71.3(3) . .
C8' C12' Ir1 69.2(3) . .
C17' C12' Ir1 125.1(3) . .
O3 C18 F1 0.0(13) 77_455 77_455
O3 C18 F1 104.8(10) 77_455 .
F1 C18 F1 104.8(10) 77_455 .
O3 C18 O3 104.8(10) 77_455 57_455
F1 C18 O3 104.8(10) 77_455 57_455
F1 C18 O3 104.8(10) . 57_455
O3 C18 F1 104.8(10) 77_455 57_455
F1 C18 F1 104.8(10) 77_455 57_455
F1 C18 F1 104.8(10) . 57_455
O3 C18 F1 0.0(15) 57_455 57_455
O3 C18 S1 113.8(8) 77_455 97_677
F1 C18 S1 113.8(8) 77_455 97_677
F1 C18 S1 113.8(9) . 97_677
O3 C18 S1 113.8(8) 57_455 97_677
F1 C18 S1 113.8(8) 57_455 97_677
O3 C18 C18 113.8(8) 77_455 97_677
F1 C18 C18 113.8(8) 77_455 97_677
F1 C18 C18 113.8(9) . 97_677
O3 C18 C18 113.8(8) 57_455 97_677
F1 C18 C18 113.8(8) 57_455 97_677
S1 C18 C18 0.0(9) 97_677 97_677

loop_
_geom_bond_atom_site_label_1
_geom_bond_atom_site_label_2
_geom_bond_distance
_geom_bond_site_symmetry_2
Ir1 C8' 2.083(7) .
Ir1 C12' 2.095(8) .
Ir1 C9' 2.110(7) .
Ir1 C8 2.112(7) .
Ir1 C9 2.127(7) .
Ir1 C11' 2.130(8) .
Ir1 N1 2.132(7) .
Ir1 O1 2.135(6) .
Ir1 O2 2.137(6) .
Ir1 C10' 2.139(8) .
Ir1 C12 2.157(8) .
Ir1 C10 2.181(7) .
N1 C2 1.318(11) .
N1 C6 1.360(11) .
N2 C1 1.320(11) .
N2 C1 1.360(11) 31_553
O1 C7 1.228(9) 22_574
O2 C7 1.260(9) .
C1 N2 1.360(11) 82
C1 C4 1.460(13) .
C2 C3 1.335(13) .
C3 C4 1.400(13) .
C4 C5 1.360(13) .
C5 C6 1.368(13) .
C7 O1 1.228(9) 22_574
C7 C7 1.487(17) 22_574
C8 C12 1.411(4) .
C8 C9 1.411(4) .
C8 C13 1.500(5) .
C9 C10 1.411(4) .
C9 C14 1.500(5) .
C10 C11 1.411(4) .
C10 C15 1.500(5) .
C11 C12 1.410(4) .
C11 C16 1.500(5) .
C12 C17 1.500(5) .
C8' C9' 1.449(5) .
C8' C12' 1.450(5) .
C8' C13' 1.541(5) .
C9' C10' 1.450(5) .
C9' C14' 1.541(5) .
C10' C11' 1.450(5) .
C10' C15' 1.541(5) .
C11' C12' 1.449(5) .
C11' C16' 1.541(5) .
C12' C17' 1.541(5) .
C18 O3 1.462(13) 77_455
C18 F1 1.462(13) 77_455
C18 F1 1.462(13) .
C18 O3 1.462(13) 57_455
C18 F1 1.462(13) 57_455
C18 S1 1.55(3) 97_677
C18 C18 1.55(3) 97_677
